data_7150208
loop_
_publ_author_name
'Chowdhury, Somenath'
'Mahmoud, Khaled A.'
'Schatte, Gabriele'
'Kraatz, Heinz-Bernhard'

_publ_section_title
;
 Amino acid conjugates of 1,1'-diaminoferrocene. Synthesis and chiral
 organization.
;
_journal_issue 16
_journal_name_full 'Organic &amp; biomolecular chemistry'
_journal_page_first 3018
_journal_page_last 3023
_journal_paper_doi 10.1039/b506178d
_journal_volume 3
_journal_year 2005
_chemical_formula_moiety 'C20 H28 Fe N2 O4'
_chemical_formula_sum 'C20 H28 Fe N2 O4'
_chemical_formula_weight 416.29
_chemical_name_systematic
;
?
;
_space_group_IT_number 14
_symmetry_cell_setting monoclinic
_symmetry_space_group_name_Hall '-P 2yn'
_symmetry_space_group_name_H-M 'P 1 21/n 1'
_atom_sites_solution_hydrogens geom
_atom_sites_solution_primary direct
_atom_sites_solution_secondary difmap
_cell_angle_alpha 90.00
_cell_angle_beta 91.0490(4)
_cell_angle_gamma 90.00
_cell_formula_units_Z 10
_cell_length_a 10.81160(10)
_cell_length_b 11.80650(10)
_cell_length_c 40.9023(4)
_cell_measurement_reflns_used 11860
_cell_measurement_temperature 173(2)
_cell_measurement_theta_max 30.03
_cell_measurement_theta_min 1.00
_cell_volume 5220.19(8)
_computing_cell_refinement 'HKL Scalepack (Otwinowski & Minor 1997)'
_computing_data_collection 'Collect (Nonius BV, 1997-2000)'
_computing_data_reduction ' HKL Denzo and Scalepack (Otwinowski & Minor 1997)'
_computing_molecular_graphics ' Cameron (WinGX v1.64-05), Ortep (SHELXTL-NT v6.14, Bruker AXS)'
_computing_publication_material 'WinGX v1.70.01 (L. J. Farrugia)'
_computing_structure_refinement 'SHELXL-97 (Sheldrick, 1997)'
_computing_structure_solution ' 'SHELXS-97 (Sheldrick, 1997)''
_diffrn_ambient_temperature 173(2)
_diffrn_measured_fraction_theta_full 0.944
_diffrn_measured_fraction_theta_max 0.944
_diffrn_measurement_device '95mm CCD camera on \k-goniostat'
_diffrn_measurement_device_type 'KappaCCD (BruKer AXS-Nonius, FR540C)'
_diffrn_measurement_method 'CCD rotation images, thick slices'
_diffrn_radiation_monochromator 'horizonally mounted graphite crystal'
_diffrn_radiation_source 'Nonius FR590D, fine-focus sealed tube'
_diffrn_radiation_type MoK\a
_diffrn_radiation_wavelength 0.71073
_diffrn_reflns_av_R_equivalents 0.0418
_diffrn_reflns_av_sigmaI/netI 0.0684
_diffrn_reflns_limit_h_max 13
_diffrn_reflns_limit_h_min -13
_diffrn_reflns_limit_k_max 14
_diffrn_reflns_limit_k_min -14
_diffrn_reflns_limit_l_max 51
_diffrn_reflns_limit_l_min -51
_diffrn_reflns_number 17111
_diffrn_reflns_theta_full 26.37
_diffrn_reflns_theta_max 26.37
_diffrn_reflns_theta_min 2.98
_diffrn_standards_decay_% 'no decay'
_exptl_absorpt_coefficient_mu 0.748
_exptl_absorpt_correction_T_max 0.8647
_exptl_absorpt_correction_T_min 0.8647
_exptl_absorpt_correction_type multi-scan
_exptl_absorpt_process_details 'HKL Scalepack (Otwinowski & Minor 1997)'
_exptl_crystal_colour orange
_exptl_crystal_density_diffrn 1.324
_exptl_crystal_density_method 'not measured'
_exptl_crystal_description plate
_exptl_crystal_F_000 2200
_exptl_crystal_size_max 0.20
_exptl_crystal_size_mid 0.20
_exptl_crystal_size_min 0.20
_refine_diff_density_max 0.326
_refine_diff_density_min -0.378
_refine_diff_density_rms 0.068
_refine_ls_extinction_method none
_refine_ls_goodness_of_fit_ref 1.022
_refine_ls_hydrogen_treatment constr
_refine_ls_matrix_type full
_refine_ls_number_parameters 625
_refine_ls_number_reflns 10080
_refine_ls_number_restraints 0
_refine_ls_restrained_S_all 1.022
_refine_ls_R_factor_all 0.0767
_refine_ls_R_factor_gt 0.0476
_refine_ls_shift/su_max 0.001
_refine_ls_shift/su_mean 0.000
_refine_ls_structure_factor_coef Fsqd
_refine_ls_weighting_details 'calc w=1/[\s^2^(Fo^2^)+(0.0427P)^2^+3.1301P] where P=(Fo^2^+2Fc^2^)/3'
_refine_ls_weighting_scheme calc
_refine_ls_wR_factor_gt 0.1013
_refine_ls_wR_factor_ref 0.1136
_reflns_number_gt 7236
_reflns_number_total 10080
_reflns_threshold_expression >2sigma(I)
_cod_data_source_file b506178d.txt
_cod_data_source_block 6
_cod_original_sg_symbol_H-M P21/n
_cod_database_code 7150208

loop_
_symmetry_equiv_pos_as_xyz
'x, y, z'
'-x+1/2, y+1/2, -z+1/2'
'-x, -y, -z'
'x-1/2, -y-1/2, z-1/2'

loop_
_atom_site_label
_atom_site_type_symbol
_atom_site_fract_x
_atom_site_fract_y
_atom_site_fract_z
_atom_site_U_iso_or_equiv
_atom_site_adp_type
_atom_site_occupancy
_atom_site_symmetry_multiplicity
_atom_site_calc_flag
_atom_site_refinement_flags
_atom_site_disorder_assembly
_atom_site_disorder_group
Fe1 Fe 0.66185(4) -0.08479(4) 0.213341(10) 0.02405(12) Uani 1 1 d . . .
Fe2 Fe 0.62424(3) 0.37751(4) 0.127963(10) 0.02336(12) Uani 1 1 d . . .
Fe3 Fe 0.5000 0.5000 0.0000 0.01961(14) Uani 1 2 d S . .
O11 O 0.34182(17) -0.0418(2) 0.22345(5) 0.0338(5) Uani 1 1 d . . .
O12 O 0.27896(18) 0.07086(19) 0.17943(5) 0.0340(5) Uani 1 1 d . . .
O21 O 0.57496(17) 0.10283(19) 0.31705(5) 0.0324(5) Uani 1 1 d . . .
O22 O 0.39027(17) 0.05609(19) 0.30449(5) 0.0329(5) Uani 1 1 d . . .
O31 O 0.78304(18) 0.64876(19) 0.06938(5) 0.0316(5) Uani 1 1 d . . .
O32 O 0.86864(18) 0.76117(18) 0.10998(5) 0.0294(5) Uani 1 1 d . . .
O41 O 0.47238(18) 0.08099(18) 0.11474(5) 0.0303(5) Uani 1 1 d . . .
O42 O 0.34391(18) 0.10641(18) 0.07294(5) 0.0309(5) Uani 1 1 d . . .
O51 O 0.26782(17) 0.38059(18) 0.05042(5) 0.0270(5) Uani 1 1 d . . .
O52 O 0.12034(17) 0.3156(2) 0.01797(5) 0.0347(6) Uani 1 1 d . . .
N11 N 0.4323(2) -0.0424(2) 0.17456(6) 0.0281(6) Uani 1 1 d . . .
H11 H 0.4289 -0.0162 0.1544 0.034 Uiso 1 1 calc . . .
N21 N 0.5214(2) 0.0058(3) 0.27002(6) 0.0400(8) Uani 1 1 d . . .
H21 H 0.4603 -0.0337 0.2612 0.048 Uiso 1 1 calc . . .
N31 N 0.8225(2) 0.5685(2) 0.11987(6) 0.0242(6) Uani 1 1 d . . .
H31 H 0.8527 0.5852 0.1394 0.029 Uiso 1 1 calc . . .
N41 N 0.3912(2) 0.2677(2) 0.10265(6) 0.0230(5) Uani 1 1 d . . .
H41 H 0.3350 0.2991 0.0897 0.028 Uiso 1 1 calc . . .
N51 N 0.29030(19) 0.3213(2) -0.00278(6) 0.0250(6) Uani 1 1 d . . .
H51 H 0.2491 0.2941 -0.0198 0.030 Uiso 1 1 calc . . .
C10 C 0.5247(2) -0.1194(3) 0.18278(7) 0.0241(7) Uani 1 1 d . . .
C11 C 0.6274(3) -0.1181(3) 0.16482(7) 0.0287(7) Uani 1 1 d . . .
H11A H 0.6477 -0.0679 0.1476 0.034 Uiso 1 1 calc . . .
C12 C 0.6997(3) -0.2107(3) 0.17795(8) 0.0356(8) Uani 1 1 d . . .
H12 H 0.7783 -0.2314 0.1699 0.043 Uiso 1 1 calc . . .
C13 C 0.6423(3) -0.2680(3) 0.20404(8) 0.0323(8) Uani 1 1 d . . .
H13 H 0.6722 -0.3309 0.2163 0.039 Uiso 1 1 calc . . .
C14 C 0.5351(3) -0.2117(3) 0.20717(7) 0.0275(7) Uani 1 1 d . . .
H14 H 0.4743 -0.2288 0.2229 0.033 Uiso 1 1 calc . . .
C15 C 0.3497(2) -0.0069(3) 0.19528(7) 0.0255(7) Uani 1 1 d . . .
C16 C 0.2006(3) 0.1507(3) 0.19788(9) 0.0395(9) Uani 1 1 d . . .
C17 C 0.1487(4) 0.2292(4) 0.17062(10) 0.0612(12) Uani 1 1 d . . .
H17A H 0.2169 0.2703 0.1606 0.073 Uiso 1 1 calc R . .
H17B H 0.0907 0.2834 0.1801 0.073 Uiso 1 1 calc R . .
H17C H 0.1055 0.1836 0.1540 0.073 Uiso 1 1 calc R . .
C18 C 0.2680(3) 0.2298(3) 0.22203(9) 0.0516(10) Uani 1 1 d . . .
H18A H 0.3019 0.1854 0.2404 0.062 Uiso 1 1 calc R . .
H18B H 0.2097 0.2861 0.2303 0.062 Uiso 1 1 calc R . .
H18C H 0.3355 0.2684 0.2109 0.062 Uiso 1 1 calc R . .
C19 C 0.1101(3) 0.0743(3) 0.21416(10) 0.0537(11) Uani 1 1 d . . .
H19A H 0.0748 0.0216 0.1980 0.064 Uiso 1 1 calc R . .
H19B H 0.0438 0.1198 0.2236 0.064 Uiso 1 1 calc R . .
H19C H 0.1525 0.0316 0.2316 0.064 Uiso 1 1 calc R . .
C20 C 0.6289(3) 0.0107(3) 0.25452(7) 0.0308(8) Uani 1 1 d . . .
C21 C 0.7216(3) -0.0693(3) 0.26025(7) 0.0332(8) Uani 1 1 d . . .
H21A H 0.7246 -0.1301 0.2754 0.040 Uiso 1 1 calc . . .
C22 C 0.8069(3) -0.0359(3) 0.23795(8) 0.0377(9) Uani 1 1 d . . .
H22 H 0.8838 -0.0732 0.2351 0.045 Uiso 1 1 calc . . .
C23 C 0.7674(3) 0.0640(3) 0.21879(8) 0.0387(9) Uani 1 1 d . . .
H23 H 0.8130 0.1001 0.2021 0.046 Uiso 1 1 calc . . .
C24 C 0.6564(3) 0.0943(3) 0.22908(8) 0.0347(8) Uani 1 1 d . . .
H24 H 0.6065 0.1557 0.2217 0.042 Uiso 1 1 calc . . .
C25 C 0.5028(3) 0.0600(3) 0.29905(7) 0.0254(7) Uani 1 1 d . . .
C26 C 0.3382(3) 0.1327(3) 0.33010(7) 0.0315(8) Uani 1 1 d . . .
C27 C 0.3683(3) 0.0826(4) 0.36360(8) 0.0514(11) Uani 1 1 d . . .
H27A H 0.3173 0.1193 0.3801 0.062 Uiso 1 1 calc R . .
H27B H 0.4560 0.0952 0.3690 0.062 Uiso 1 1 calc R . .
H27C H 0.3512 0.0011 0.3633 0.062 Uiso 1 1 calc R . .
C28 C 0.3713(3) 0.2661(3) 0.32552(10) 0.0544(11) Uani 1 1 d . . .
H28A H 0.3537 0.2887 0.3029 0.065 Uiso 1 1 calc R . .
H28B H 0.4591 0.2784 0.3307 0.065 Uiso 1 1 calc R . .
H28C H 0.3209 0.3116 0.3403 0.065 Uiso 1 1 calc R . .
C29 C 0.2131(3) 0.1160(4) 0.32223(9) 0.0526(11) Uani 1 1 d . . .
H29A H 0.1965 0.1407 0.2997 0.063 Uiso 1 1 calc R . .
H29B H 0.1622 0.1601 0.3372 0.063 Uiso 1 1 calc R . .
H29C H 0.1929 0.0354 0.3243 0.063 Uiso 1 1 calc R . .
C30 C 0.7802(2) 0.4477(3) 0.11533(7) 0.0231(7) Uani 1 1 d . . .
C31 C 0.7227(2) 0.3962(3) 0.08768(7) 0.0247(7) Uani 1 1 d . . .
H31A H 0.7005 0.4341 0.0680 0.030 Uiso 1 1 calc . . .
C32 C 0.7017(3) 0.2697(3) 0.09440(8) 0.0301(7) Uani 1 1 d . . .
H32 H 0.6656 0.2174 0.0794 0.036 Uiso 1 1 calc . . .
C33 C 0.7442(3) 0.2434(3) 0.12635(8) 0.0333(8) Uani 1 1 d . . .
H33 H 0.7428 0.1720 0.1371 0.040 Uiso 1 1 calc . . .
C34 C 0.7923(3) 0.3539(3) 0.13945(7) 0.0300(7) Uani 1 1 d . . .
H34 H 0.8268 0.3630 0.1608 0.036 Uiso 1 1 calc . . .
C35 C 0.8207(2) 0.6590(3) 0.09709(7) 0.0241(7) Uani 1 1 d . . .
C36 C 0.8878(3) 0.8722(3) 0.08979(8) 0.0312(7) Uani 1 1 d . . .
C37 C 0.9405(4) 0.9600(3) 0.11475(9) 0.0490(10) Uani 1 1 d . . .
H37A H 0.9503 1.0334 0.1039 0.059 Uiso 1 1 calc R . .
H37B H 1.0211 0.9340 0.1231 0.059 Uiso 1 1 calc R . .
H37C H 0.8834 0.9679 0.1329 0.059 Uiso 1 1 calc R . .
C38 C 0.7767(3) 0.9235(3) 0.07661(9) 0.0426(9) Uani 1 1 d . . .
H38A H 0.7975 0.9950 0.0659 0.051 Uiso 1 1 calc R . .
H38B H 0.7192 0.9382 0.0944 0.051 Uiso 1 1 calc R . .
H38C H 0.7378 0.8721 0.0606 0.051 Uiso 1 1 calc R . .
C39 C 0.9706(3) 0.8405(3) 0.06275(9) 0.0492(10) Uani 1 1 d . . .
H39A H 0.9263 0.7903 0.0475 0.059 Uiso 1 1 calc R . .
H39B H 1.0436 0.8013 0.0717 0.059 Uiso 1 1 calc R . .
H39C H 0.9965 0.9090 0.0512 0.059 Uiso 1 1 calc R . .
C40 C 0.4528(2) 0.3425(3) 0.12483(7) 0.0242(7) Uani 1 1 d . . .
C41 C 0.4960(3) 0.3142(3) 0.15661(7) 0.0326(8) Uani 1 1 d . . .
H41A H 0.4943 0.2423 0.1670 0.039 Uiso 1 1 calc . . .
C42 C 0.5445(3) 0.4227(3) 0.16995(7) 0.0370(9) Uani 1 1 d . . .
H42 H 0.5798 0.4299 0.1913 0.044 Uiso 1 1 calc . . .
C43 C 0.5323(3) 0.5187(3) 0.14679(8) 0.0343(8) Uani 1 1 d . . .
H43 H 0.5566 0.5952 0.1501 0.041 Uiso 1 1 calc . . .
C44 C 0.4760(3) 0.4695(3) 0.11860(7) 0.0280(7) Uani 1 1 d . . .
H44 H 0.4557 0.5087 0.0989 0.034 Uiso 1 1 calc . . .
C45 C 0.4084(2) 0.1450(3) 0.09841(7) 0.0249(7) Uani 1 1 d . . .
C46 C 0.3573(3) -0.0194(3) 0.05943(8) 0.0317(8) Uani 1 1 d . . .
C47 C 0.3216(4) -0.1140(3) 0.08455(9) 0.0525(11) Uani 1 1 d . . .
H47A H 0.3142 -0.1869 0.0732 0.063 Uiso 1 1 calc R . .
H47B H 0.2424 -0.0949 0.0944 0.063 Uiso 1 1 calc R . .
H47C H 0.3859 -0.1193 0.1017 0.063 Uiso 1 1 calc R . .
C48 C 0.4780(3) -0.0366(3) 0.04827(9) 0.0449(9) Uani 1 1 d . . .
H48A H 0.4817 -0.1084 0.0363 0.054 Uiso 1 1 calc R . .
H48B H 0.5358 -0.0389 0.0670 0.054 Uiso 1 1 calc R . .
H48C H 0.5007 0.0257 0.0337 0.054 Uiso 1 1 calc R . .
C49 C 0.2761(3) -0.0168(3) 0.03021(9) 0.0530(11) Uani 1 1 d . . .
H49A H 0.3046 0.0421 0.0152 0.064 Uiso 1 1 calc R . .
H49B H 0.1912 -0.0001 0.0367 0.064 Uiso 1 1 calc R . .
H49C H 0.2784 -0.0905 0.0192 0.064 Uiso 1 1 calc R . .
C50 C 0.4086(2) 0.3395(2) -0.00505(7) 0.0221(6) Uani 1 1 d . . .
C51 C 0.4620(2) 0.3697(2) -0.03482(7) 0.0222(6) Uani 1 1 d . . .
H51A H 0.4207 0.3839 -0.0551 0.027 Uiso 1 1 calc . . .
C52 C 0.5805(2) 0.3741(3) -0.02862(7) 0.0247(7) Uani 1 1 d . . .
H52 H 0.6427 0.3923 -0.0438 0.030 Uiso 1 1 calc . . .
C53 C 0.6004(2) 0.3468(3) 0.00500(7) 0.0258(7) Uani 1 1 d . . .
H53 H 0.6795 0.3439 0.0155 0.031 Uiso 1 1 calc . . .
C54 C 0.4936(2) 0.3258(3) 0.01997(7) 0.0242(7) Uani 1 1 d . . .
H54 H 0.4801 0.3064 0.0422 0.029 Uiso 1 1 calc . . .
C55 C 0.2299(2) 0.3428(3) 0.02462(7) 0.0236(7) Uani 1 1 d . . .
C56 C 0.0330(3) 0.3318(3) 0.04326(8) 0.0347(8) Uani 1 1 d . . .
C57 C 0.0200(3) 0.4669(3) 0.05105(9) 0.0470(10) Uani 1 1 d . . .
H57A H 0.0996 0.4964 0.0591 0.056 Uiso 1 1 calc R . .
H57B H -0.0428 0.4783 0.0677 0.056 Uiso 1 1 calc R . .
H57C H -0.0048 0.5071 0.0310 0.056 Uiso 1 1 calc R . .
C58 C 0.0617(3) 0.2572(3) 0.07352(9) 0.0491(10) Uani 1 1 d . . .
H58A H 0.0828 0.1805 0.0664 0.059 Uiso 1 1 calc R . .
H58B H -0.0112 0.2542 0.0874 0.059 Uiso 1 1 calc R . .
H58C H 0.1315 0.2897 0.0859 0.059 Uiso 1 1 calc R . .
C59 C -0.0714(3) 0.2797(4) 0.02605(10) 0.0658(13) Uani 1 1 d . . .
H59A H -0.0883 0.3208 0.0056 0.079 Uiso 1 1 calc R . .
H59B H -0.1446 0.2827 0.0398 0.079 Uiso 1 1 calc R . .
H59C H -0.0518 0.2006 0.0211 0.079 Uiso 1 1 calc R . .

loop_
_atom_site_aniso_label
_atom_site_aniso_U_11
_atom_site_aniso_U_22
_atom_site_aniso_U_33
_atom_site_aniso_U_23
_atom_site_aniso_U_13
_atom_site_aniso_U_12
Fe1 0.0176(2) 0.0339(3) 0.0206(2) -0.00479(19) 0.00022(17) -0.00038(18)
Fe2 0.0147(2) 0.0324(3) 0.0230(2) -0.00355(19) 0.00245(16) -0.00283(18)
Fe3 0.0116(3) 0.0272(3) 0.0201(3) -0.0030(2) 0.0032(2) 0.0006(2)
O11 0.0159(10) 0.0626(16) 0.0231(12) 0.0023(11) 0.0007(9) -0.0023(10)
O12 0.0219(11) 0.0480(15) 0.0320(12) -0.0035(11) 0.0011(9) 0.0116(10)
O21 0.0170(10) 0.0601(16) 0.0201(11) -0.0075(10) -0.0017(9) -0.0032(10)
O22 0.0158(10) 0.0544(15) 0.0285(12) -0.0094(10) 0.0043(9) -0.0012(10)
O31 0.0240(11) 0.0482(15) 0.0224(12) 0.0017(10) -0.0053(9) -0.0046(10)
O32 0.0264(11) 0.0335(13) 0.0283(12) 0.0020(10) -0.0018(9) -0.0076(9)
O41 0.0246(11) 0.0392(14) 0.0272(12) 0.0098(10) -0.0012(9) 0.0016(10)
O42 0.0223(10) 0.0360(14) 0.0342(13) -0.0093(10) -0.0061(9) 0.0003(9)
O51 0.0162(10) 0.0474(14) 0.0176(11) 0.0006(10) -0.0006(8) 0.0009(9)
O52 0.0124(10) 0.0662(17) 0.0258(12) -0.0077(11) 0.0070(9) -0.0046(10)
N11 0.0203(12) 0.0445(16) 0.0196(13) 0.0047(12) 0.0005(10) 0.0057(12)
N21 0.0139(12) 0.075(2) 0.0307(16) -0.0245(15) 0.0005(11) -0.0074(13)
N31 0.0164(12) 0.0353(16) 0.0207(13) -0.0009(11) -0.0009(10) -0.0053(11)
N41 0.0133(11) 0.0312(15) 0.0243(13) -0.0017(11) -0.0050(10) -0.0025(10)
N51 0.0103(11) 0.0446(17) 0.0201(13) -0.0034(11) 0.0008(9) -0.0065(11)
C10 0.0201(14) 0.0325(18) 0.0196(15) -0.0028(13) -0.0016(12) -0.0004(13)
C11 0.0255(15) 0.045(2) 0.0162(15) -0.0051(14) 0.0022(12) 0.0028(14)
C12 0.0261(16) 0.048(2) 0.0326(19) -0.0152(16) -0.0020(14) 0.0076(15)
C13 0.0342(18) 0.0281(19) 0.0342(19) -0.0032(14) -0.0121(14) 0.0047(14)
C14 0.0248(15) 0.0334(19) 0.0243(16) -0.0004(14) -0.0030(13) -0.0050(14)
C15 0.0170(14) 0.0338(19) 0.0257(17) -0.0038(14) -0.0016(12) -0.0025(13)
C16 0.0273(17) 0.043(2) 0.048(2) -0.0102(17) 0.0064(16) 0.0082(15)
C17 0.046(2) 0.065(3) 0.072(3) -0.001(2) 0.001(2) 0.028(2)
C18 0.041(2) 0.058(3) 0.057(3) -0.018(2) 0.0098(19) -0.0006(19)
C19 0.0262(18) 0.069(3) 0.067(3) -0.012(2) 0.0113(18) 0.0024(18)
C20 0.0194(15) 0.050(2) 0.0227(16) -0.0122(15) -0.0003(12) -0.0029(14)
C21 0.0219(15) 0.053(2) 0.0243(17) -0.0038(15) -0.0052(13) 0.0016(15)
C22 0.0192(15) 0.063(2) 0.0310(19) -0.0180(17) -0.0009(13) -0.0007(16)
C23 0.0276(17) 0.053(2) 0.0357(19) -0.0138(17) 0.0053(15) -0.0154(16)
C24 0.0283(17) 0.034(2) 0.042(2) -0.0115(16) -0.0011(14) -0.0024(14)
C25 0.0159(14) 0.0360(19) 0.0243(16) 0.0024(14) 0.0016(12) 0.0015(13)
C26 0.0185(14) 0.047(2) 0.0289(18) -0.0030(15) 0.0054(13) 0.0045(14)
C27 0.0342(19) 0.091(3) 0.030(2) -0.002(2) 0.0082(16) 0.006(2)
C28 0.040(2) 0.055(3) 0.069(3) -0.009(2) 0.012(2) 0.0077(19)
C29 0.0171(16) 0.093(3) 0.048(2) 0.001(2) 0.0054(16) 0.0035(18)
C30 0.0113(13) 0.0328(18) 0.0252(16) -0.0017(13) 0.0006(11) -0.0003(12)
C31 0.0146(13) 0.0372(19) 0.0222(16) -0.0039(13) 0.0031(12) -0.0028(13)
C32 0.0193(15) 0.036(2) 0.0356(19) -0.0087(15) 0.0051(13) -0.0004(14)
C33 0.0201(15) 0.0321(19) 0.048(2) 0.0058(16) 0.0049(14) 0.0052(14)
C34 0.0199(14) 0.040(2) 0.0299(18) 0.0030(15) -0.0038(13) -0.0007(14)
C35 0.0142(13) 0.0370(19) 0.0213(16) 0.0002(14) 0.0028(12) 0.0012(13)
C36 0.0268(16) 0.0333(19) 0.0336(19) 0.0061(15) 0.0023(14) -0.0028(14)
C37 0.050(2) 0.041(2) 0.055(3) 0.0053(19) -0.0053(19) -0.0153(18)
C38 0.042(2) 0.047(2) 0.039(2) 0.0070(17) 0.0015(16) 0.0076(17)
C39 0.0293(18) 0.065(3) 0.054(2) 0.009(2) 0.0134(17) -0.0101(18)
C40 0.0151(13) 0.0377(19) 0.0200(16) -0.0049(13) 0.0036(11) -0.0044(13)
C41 0.0188(15) 0.055(2) 0.0240(17) 0.0042(15) 0.0022(12) -0.0073(15)
C42 0.0215(16) 0.068(3) 0.0219(17) -0.0129(17) 0.0034(13) -0.0064(16)
C43 0.0171(15) 0.042(2) 0.044(2) -0.0196(17) 0.0064(14) -0.0012(14)
C44 0.0164(14) 0.0378(19) 0.0298(17) -0.0064(14) 0.0043(12) 0.0000(13)
C45 0.0149(13) 0.037(2) 0.0228(16) 0.0011(14) 0.0041(12) -0.0052(13)
C46 0.0240(16) 0.032(2) 0.039(2) -0.0086(15) -0.0011(14) -0.0037(14)
C47 0.058(2) 0.041(2) 0.059(3) -0.0083(19) 0.014(2) -0.0189(19)
C48 0.0320(18) 0.055(2) 0.048(2) -0.0123(19) 0.0036(16) 0.0016(17)
C49 0.042(2) 0.062(3) 0.054(3) -0.024(2) -0.0130(19) -0.0050(19)
C50 0.0141(13) 0.0283(17) 0.0239(16) -0.0015(13) 0.0023(11) -0.0017(12)
C51 0.0169(13) 0.0297(17) 0.0201(15) -0.0047(13) 0.0032(11) -0.0017(12)
C52 0.0168(14) 0.0305(18) 0.0269(17) -0.0070(13) 0.0062(12) 0.0010(13)
C53 0.0128(13) 0.0317(18) 0.0329(18) -0.0076(14) -0.0026(12) 0.0038(12)
C54 0.0178(14) 0.0312(18) 0.0237(16) 0.0013(13) 0.0018(12) 0.0006(13)
C55 0.0151(14) 0.0295(18) 0.0264(17) 0.0040(13) 0.0043(12) -0.0004(12)
C56 0.0139(14) 0.059(2) 0.0315(18) -0.0008(16) 0.0127(13) 0.0006(15)
C57 0.0314(18) 0.066(3) 0.044(2) 0.0047(19) 0.0117(16) 0.0139(18)
C58 0.0342(19) 0.064(3) 0.050(2) 0.018(2) 0.0181(17) 0.0019(18)
C59 0.0166(17) 0.125(4) 0.056(3) -0.017(3) 0.0111(17) -0.014(2)

loop_
_atom_type_symbol
_atom_type_description
_atom_type_scat_dispersion_real
_atom_type_scat_dispersion_imag
_atom_type_scat_source
C C 0.0033 0.0016 'International Tables Vol C Tables 4.2.6.8 and 6.1.1.4'
H H 0.0000 0.0000 'International Tables Vol C Tables 4.2.6.8 and 6.1.1.4'
N N 0.0061 0.0033 'International Tables Vol C Tables 4.2.6.8 and 6.1.1.4'
O O 0.0106 0.0060 'International Tables Vol C Tables 4.2.6.8 and 6.1.1.4'
Fe Fe 0.3463 0.8444 'International Tables Vol C Tables 4.2.6.8 and 6.1.1.4'

loop_
_geom_angle_atom_site_label_1
_geom_angle_atom_site_label_2
_geom_angle_atom_site_label_3
_geom_angle
_geom_angle_site_symmetry_1
_geom_angle_site_symmetry_3
_geom_angle_publ_flag
C22 Fe1 C10 170.92(14) . . ?
C22 Fe1 C21 40.34(12) . . ?
C10 Fe1 C21 147.89(11) . . ?
C22 Fe1 C14 144.90(15) . . ?
C10 Fe1 C14 43.31(12) . . ?
C21 Fe1 C14 112.68(12) . . ?
C22 Fe1 C11 133.73(12) . . ?
C10 Fe1 C11 39.00(11) . . ?
C21 Fe1 C11 170.11(12) . . ?
C14 Fe1 C11 68.32(12) . . ?
C22 Fe1 C20 64.07(12) . . ?
C10 Fe1 C20 119.58(12) . . ?
C21 Fe1 C20 39.88(12) . . ?
C14 Fe1 C20 112.10(11) . . ?
C11 Fe1 C20 149.76(13) . . ?
C22 Fe1 C23 42.56(15) . . ?
C10 Fe1 C23 129.96(14) . . ?
C21 Fe1 C23 70.17(14) . . ?
C14 Fe1 C23 170.56(13) . . ?
C11 Fe1 C23 110.53(13) . . ?
C20 Fe1 C23 63.81(12) . . ?
C22 Fe1 C12 113.56(13) . . ?
C10 Fe1 C12 64.69(12) . . ?
C21 Fe1 C12 130.49(13) . . ?
C14 Fe1 C12 62.53(12) . . ?
C11 Fe1 C12 40.41(12) . . ?
C20 Fe1 C12 168.22(14) . . ?
C23 Fe1 C12 123.14(12) . . ?
C22 Fe1 C13 117.15(14) . . ?
C10 Fe1 C13 67.52(12) . . ?
C21 Fe1 C13 106.28(13) . . ?
C14 Fe1 C13 36.64(11) . . ?
C11 Fe1 C13 68.29(12) . . ?
C20 Fe1 C13 131.24(12) . . ?
C23 Fe1 C13 152.50(13) . . ?
C12 Fe1 C13 38.16(12) . . ?
C22 Fe1 C24 65.73(14) . . ?
C10 Fe1 C24 111.12(13) . . ?
C21 Fe1 C24 69.32(13) . . ?
C14 Fe1 C24 135.72(12) . . ?
C11 Fe1 C24 117.36(13) . . ?
C20 Fe1 C24 40.00(12) . . ?
C23 Fe1 C24 35.72(11) . . ?
C12 Fe1 C24 151.13(13) . . ?
C13 Fe1 C24 170.04(12) . . ?
C34 Fe2 C40 156.46(14) . . ?
C34 Fe2 C30 45.46(12) . . ?
C40 Fe2 C30 156.66(13) . . ?
C34 Fe2 C44 154.98(14) . . ?
C40 Fe2 C44 46.94(13) . . ?
C30 Fe2 C44 114.70(12) . . ?
C34 Fe2 C41 118.58(13) . . ?
C40 Fe2 C41 42.66(12) . . ?
C30 Fe2 C41 158.94(13) . . ?
C44 Fe2 C41 75.31(13) . . ?
C34 Fe2 C31 72.28(12) . . ?
C40 Fe2 C31 120.25(12) . . ?
C30 Fe2 C31 42.09(11) . . ?
C44 Fe2 C31 102.94(12) . . ?
C41 Fe2 C31 157.43(13) . . ?
C34 Fe2 C42 104.65(13) . . ?
C40 Fe2 C42 71.45(12) . . ?
C30 Fe2 C42 119.94(13) . . ?
C44 Fe2 C42 70.04(13) . . ?
C41 Fe2 C42 43.72(13) . . ?
C31 Fe2 C42 157.42(14) . . ?
C34 Fe2 C33 44.54(13) . . ?
C40 Fe2 C33 116.53(13) . . ?
C30 Fe2 C33 76.68(12) . . ?
C44 Fe2 C33 159.09(14) . . ?
C41 Fe2 C33 100.26(13) . . ?
C31 Fe2 C33 73.16(12) . . ?
C42 Fe2 C33 121.00(14) . . ?
C34 Fe2 C32 70.97(13) . . ?
C40 Fe2 C32 103.18(12) . . ?
C30 Fe2 C32 73.92(12) . . ?
C44 Fe2 C32 123.40(13) . . ?
C41 Fe2 C32 117.31(13) . . ?
C31 Fe2 C32 44.51(12) . . ?
C42 Fe2 C32 156.91(14) . . ?
C33 Fe2 C32 40.20(13) . . ?
C34 Fe2 C43 119.13(13) . . ?
C40 Fe2 C43 74.30(12) . . ?
C30 Fe2 C43 100.21(12) . . ?
C44 Fe2 C43 40.73(12) . . ?
C41 Fe2 C43 74.96(13) . . ?
C31 Fe2 C43 118.75(13) . . ?
C42 Fe2 C43 42.26(14) . . ?
C33 Fe2 C43 158.72(14) . . ?
C32 Fe2 C43 159.66(14) . . ?
C52 Fe3 C52 180.0 . 3_665 ?
C52 Fe3 C53 140.43(11) . 3_665 ?
C52 Fe3 C53 39.57(11) 3_665 3_665 ?
C52 Fe3 C53 39.57(11) . . ?
C52 Fe3 C53 140.43(11) 3_665 . ?
C53 Fe3 C53 180.0 3_665 . ?
C52 Fe3 C51 35.91(10) . . ?
C52 Fe3 C51 144.09(10) 3_665 . ?
C53 Fe3 C51 117.37(11) 3_665 . ?
C53 Fe3 C51 62.63(11) . . ?
C52 Fe3 C51 144.09(10) . 3_665 ?
C52 Fe3 C51 35.91(10) 3_665 3_665 ?
C53 Fe3 C51 62.63(11) 3_665 3_665 ?
C53 Fe3 C51 117.37(11) . 3_665 ?
C51 Fe3 C51 180.0 . 3_665 ?
C52 Fe3 C50 119.09(10) . 3_665 ?
C52 Fe3 C50 60.91(10) 3_665 3_665 ?
C53 Fe3 C50 59.29(11) 3_665 3_665 ?
C53 Fe3 C50 120.71(11) . 3_665 ?
C51 Fe3 C50 141.70(10) . 3_665 ?
C51 Fe3 C50 38.31(10) 3_665 3_665 ?
C52 Fe3 C50 60.92(10) . . ?
C52 Fe3 C50 119.08(10) 3_665 . ?
C53 Fe3 C50 120.71(11) 3_665 . ?
C53 Fe3 C50 59.29(11) . . ?
C51 Fe3 C50 38.31(10) . . ?
C51 Fe3 C50 141.69(10) 3_665 . ?
C50 Fe3 C50 180.0 3_665 . ?
C52 Fe3 C54 115.95(10) . 3_665 ?
C52 Fe3 C54 64.06(10) 3_665 3_665 ?
C53 Fe3 C54 35.97(10) 3_665 3_665 ?
C53 Fe3 C54 144.04(10) . 3_665 ?
C51 Fe3 C54 115.53(11) . 3_665 ?
C51 Fe3 C54 64.48(11) 3_665 3_665 ?
C50 Fe3 C54 36.64(10) 3_665 3_665 ?
C50 Fe3 C54 143.36(10) . 3_665 ?
C52 Fe3 C54 64.06(10) . . ?
C52 Fe3 C54 115.94(10) 3_665 . ?
C53 Fe3 C54 144.03(10) 3_665 . ?
C53 Fe3 C54 35.97(10) . . ?
C51 Fe3 C54 64.47(11) . . ?
C51 Fe3 C54 115.52(11) 3_665 . ?
C50 Fe3 C54 143.36(10) 3_665 . ?
C50 Fe3 C54 36.64(10) . . ?
C54 Fe3 C54 180.0 3_665 . ?
C15 O12 C16 120.7(2) . . ?
C25 O22 C26 118.9(2) . . ?
C35 O32 C36 124.8(2) . . ?
C45 O42 C46 123.0(2) . . ?
C55 O52 C56 116.4(2) . . ?
C15 N11 C10 123.3(3) . . ?
C15 N11 H11 118.4 . . ?
C10 N11 H11 118.4 . . ?
C20 N21 C25 122.4(3) . . ?
C20 N21 H21 118.8 . . ?
C25 N21 H21 118.8 . . ?
C35 N31 C30 129.1(2) . . ?
C35 N31 H31 115.4 . . ?
C30 N31 H31 115.4 . . ?
C40 N41 C45 128.9(2) . . ?
C40 N41 H41 115.6 . . ?
C45 N41 H41 115.6 . . ?
C50 N51 C55 121.7(2) . . ?
C50 N51 H51 119.1 . . ?
C55 N51 H51 119.1 . . ?
C11 C10 N11 117.3(3) . . ?
C11 C10 C14 108.9(3) . . ?
N11 C10 C14 133.7(2) . . ?
C11 C10 Fe1 73.96(18) . . ?
N11 C10 Fe1 123.4(2) . . ?
C14 C10 Fe1 71.16(17) . . ?
C10 C11 C12 103.6(3) . . ?
C10 C11 Fe1 67.04(17) . . ?
C12 C11 Fe1 72.39(18) . . ?
C10 C11 H11A 128.2 . . ?
C12 C11 H11A 128.2 . . ?
Fe1 C11 H11A 124.1 . . ?
C13 C12 C11 113.7(3) . . ?
C13 C12 Fe1 74.22(18) . . ?
C11 C12 Fe1 67.20(17) . . ?
C13 C12 H12 123.2 . . ?
C11 C12 H12 123.2 . . ?
Fe1 C12 H12 127.1 . . ?
C14 C13 C12 103.0(3) . . ?
C14 C13 Fe1 65.06(18) . . ?
C12 C13 Fe1 67.63(18) . . ?
C14 C13 H13 128.5 . . ?
C12 C13 H13 128.5 . . ?
Fe1 C13 H13 130.1 . . ?
C13 C14 C10 110.8(3) . . ?
C13 C14 Fe1 78.30(19) . . ?
C10 C14 Fe1 65.53(16) . . ?
C13 C14 H14 124.6 . . ?
C10 C14 H14 124.6 . . ?
Fe1 C14 H14 122.9 . . ?
O11 C15 N11 124.0(3) . . ?
O11 C15 O12 129.0(3) . . ?
N11 C15 O12 107.1(3) . . ?
O12 C16 C19 103.2(3) . . ?
O12 C16 C18 116.4(3) . . ?
C19 C16 C18 112.8(3) . . ?
O12 C16 C17 102.5(3) . . ?
C19 C16 C17 116.8(3) . . ?
C18 C16 C17 105.1(3) . . ?
C16 C17 H17A 109.5 . . ?
C16 C17 H17B 109.5 . . ?
H17A C17 H17B 109.5 . . ?
C16 C17 H17C 109.5 . . ?
H17A C17 H17C 109.5 . . ?
H17B C17 H17C 109.5 . . ?
C16 C18 H18A 109.5 . . ?
C16 C18 H18B 109.5 . . ?
H18A C18 H18B 109.5 . . ?
C16 C18 H18C 109.5 . . ?
H18A C18 H18C 109.5 . . ?
H18B C18 H18C 109.5 . . ?
C16 C19 H19A 109.5 . . ?
C16 C19 H19B 109.5 . . ?
H19A C19 H19B 109.5 . . ?
C16 C19 H19C 109.5 . . ?
H19A C19 H19C 109.5 . . ?
H19B C19 H19C 109.5 . . ?
N21 C20 C21 121.4(3) . . ?
N21 C20 C24 123.7(3) . . ?
C21 C20 C24 114.9(3) . . ?
N21 C20 Fe1 121.9(2) . . ?
C21 C20 Fe1 68.45(17) . . ?
C24 C20 Fe1 75.45(17) . . ?
C22 C21 C20 100.6(3) . . ?
C22 C21 Fe1 66.46(18) . . ?
C20 C21 Fe1 71.67(18) . . ?
C22 C21 H21A 129.7 . . ?
C20 C21 H21A 129.7 . . ?
Fe1 C21 H21A 124.0 . . ?
C21 C22 C23 113.1(3) . . ?
C21 C22 Fe1 73.19(19) . . ?
C23 C22 Fe1 74.82(19) . . ?
C21 C22 H22 123.4 . . ?
C23 C22 H22 123.4 . . ?
Fe1 C22 H22 120.0 . . ?
C24 C23 C22 107.6(3) . . ?
C24 C23 Fe1 76.5(2) . . ?
C22 C23 Fe1 62.62(18) . . ?
C24 C23 H23 126.2 . . ?
C22 C23 H23 126.2 . . ?
Fe1 C23 H23 125.9 . . ?
C23 C24 C20 103.9(3) . . ?
C23 C24 Fe1 67.7(2) . . ?
C20 C24 Fe1 64.55(17) . . ?
C23 C24 H24 128.1 . . ?
C20 C24 H24 128.1 . . ?
Fe1 C24 H24 131.0 . . ?
O21 C25 O22 123.0(3) . . ?
O21 C25 N21 129.7(3) . . ?
O22 C25 N21 107.3(3) . . ?
C29 C26 O22 97.4(3) . . ?
C29 C26 C27 110.0(3) . . ?
O22 C26 C27 108.5(3) . . ?
C29 C26 C28 108.9(3) . . ?
O22 C26 C28 114.6(2) . . ?
C27 C26 C28 115.8(3) . . ?
C26 C27 H27A 109.5 . . ?
C26 C27 H27B 109.5 . . ?
H27A C27 H27B 109.5 . . ?
C26 C27 H27C 109.5 . . ?
H27A C27 H27C 109.5 . . ?
H27B C27 H27C 109.5 . . ?
C26 C28 H28A 109.5 . . ?
C26 C28 H28B 109.5 . . ?
H28A C28 H28B 109.5 . . ?
C26 C28 H28C 109.5 . . ?
H28A C28 H28C 109.5 . . ?
H28B C28 H28C 109.5 . . ?
C26 C29 H29A 109.5 . . ?
C26 C29 H29B 109.5 . . ?
H29A C29 H29B 109.5 . . ?
C26 C29 H29C 109.5 . . ?
H29A C29 H29C 109.5 . . ?
H29B C29 H29C 109.5 . . ?
C31 C30 C34 104.0(3) . . ?
C31 C30 N31 129.2(3) . . ?
C34 C30 N31 126.8(3) . . ?
C31 C30 Fe2 70.23(15) . . ?
C34 C30 Fe2 64.90(15) . . ?
N31 C30 Fe2 128.97(18) . . ?
C30 C31 C32 109.8(3) . . ?
C30 C31 Fe2 67.67(15) . . ?
C32 C31 Fe2 70.18(15) . . ?
C30 C31 H31A 125.1 . . ?
C32 C31 H31A 125.1 . . ?
Fe2 C31 H31A 128.7 . . ?
C33 C32 C31 109.5(3) . . ?
C33 C32 Fe2 69.46(17) . . ?
C31 C32 Fe2 65.31(14) . . ?
C33 C32 H32 125.3 . . ?
C31 C32 H32 125.3 . . ?
Fe2 C32 H32 131.7 . . ?
C32 C33 C34 104.1(3) . . ?
C32 C33 Fe2 70.34(17) . . ?
C34 C33 Fe2 62.08(16) . . ?
C32 C33 H33 127.9 . . ?
C34 C33 H33 127.9 . . ?
Fe2 C33 H33 130.9 . . ?
C30 C34 C33 112.6(3) . . ?
C30 C34 Fe2 69.64(16) . . ?
C33 C34 Fe2 73.38(17) . . ?
C30 C34 H34 123.7 . . ?
C33 C34 H34 123.7 . . ?
Fe2 C34 H34 124.9 . . ?
O31 C35 O32 123.6(3) . . ?
O31 C35 N31 123.0(3) . . ?
O32 C35 N31 113.4(2) . . ?
C38 C36 C39 109.7(3) . . ?
C38 C36 C37 105.0(3) . . ?
C39 C36 C37 116.0(3) . . ?
C38 C36 O32 115.6(2) . . ?
C39 C36 O32 105.7(3) . . ?
C37 C36 O32 105.2(2) . . ?
C36 C37 H37A 109.5 . . ?
C36 C37 H37B 109.5 . . ?
H37A C37 H37B 109.5 . . ?
C36 C37 H37C 109.5 . . ?
H37A C37 H37C 109.5 . . ?
H37B C37 H37C 109.5 . . ?
C36 C38 H38A 109.5 . . ?
C36 C38 H38B 109.5 . . ?
H38A C38 H38B 109.5 . . ?
C36 C38 H38C 109.5 . . ?
H38A C38 H38C 109.5 . . ?
H38B C38 H38C 109.5 . . ?
C36 C39 H39A 109.5 . . ?
C36 C39 H39B 109.5 . . ?
H39A C39 H39B 109.5 . . ?
C36 C39 H39C 109.5 . . ?
H39A C39 H39C 109.5 . . ?
H39B C39 H39C 109.5 . . ?
C41 C40 N41 125.6(3) . . ?
C41 C40 C44 109.3(3) . . ?
N41 C40 C44 125.0(3) . . ?
C41 C40 Fe2 71.61(16) . . ?
N41 C40 Fe2 128.52(18) . . ?
C44 C40 Fe2 68.80(15) . . ?
C40 C41 C42 104.0(3) . . ?
C40 C41 Fe2 65.73(15) . . ?
C42 C41 Fe2 69.19(16) . . ?
C40 C41 H41A 128.0 . . ?
C42 C41 H41A 128.0 . . ?
Fe2 C41 H41A 128.5 . . ?
C43 C42 C41 113.5(3) . . ?
C43 C42 Fe2 71.98(16) . . ?
C41 C42 Fe2 67.09(16) . . ?
C43 C42 H42 123.3 . . ?
C41 C42 H42 123.3 . . ?
Fe2 C42 H42 129.6 . . ?
C44 C43 C42 103.8(3) . . ?
C44 C43 Fe2 64.84(16) . . ?
C42 C43 Fe2 65.77(16) . . ?
C44 C43 H43 128.1 . . ?
C42 C43 H43 128.1 . . ?
Fe2 C43 H43 132.6 . . ?
C43 C44 C40 109.4(3) . . ?
C43 C44 Fe2 74.44(18) . . ?
C40 C44 Fe2 64.26(15) . . ?
C43 C44 H44 125.3 . . ?
C40 C44 H44 125.3 . . ?
Fe2 C44 H44 127.5 . . ?
O41 C45 O42 120.3(3) . . ?
O41 C45 N41 128.3(3) . . ?
O42 C45 N41 111.5(3) . . ?
C48 C46 C49 106.4(3) . . ?
C48 C46 C47 110.5(3) . . ?
C49 C46 C47 113.4(3) . . ?
C48 C46 O42 109.8(3) . . ?
C49 C46 O42 101.9(3) . . ?
C47 C46 O42 114.3(2) . . ?
C46 C47 H47A 109.5 . . ?
C46 C47 H47B 109.5 . . ?
H47A C47 H47B 109.5 . . ?
C46 C47 H47C 109.5 . . ?
H47A C47 H47C 109.5 . . ?
H47B C47 H47C 109.5 . . ?
C46 C48 H48A 109.5 . . ?
C46 C48 H48B 109.5 . . ?
H48A C48 H48B 109.5 . . ?
C46 C48 H48C 109.5 . . ?
H48A C48 H48C 109.5 . . ?
H48B C48 H48C 109.5 . . ?
C46 C49 H49A 109.5 . . ?
C46 C49 H49B 109.5 . . ?
H49A C49 H49B 109.5 . . ?
C46 C49 H49C 109.5 . . ?
H49A C49 H49C 109.5 . . ?
H49B C49 H49C 109.5 . . ?
N51 C50 C54 124.9(3) . . ?
N51 C50 C51 121.6(3) . . ?
C54 C50 C51 113.4(2) . . ?
N51 C50 Fe3 126.2(2) . . ?
C54 C50 Fe3 74.41(18) . . ?
C51 C50 Fe3 70.28(16) . . ?
C52 C51 C50 105.1(3) . . ?
C52 C51 Fe3 70.37(18) . . ?
C50 C51 Fe3 71.42(16) . . ?
C52 C51 H51A 127.5 . . ?
C50 C51 H51A 127.5 . . ?
Fe3 C51 H51A 122.6 . . ?
C51 C52 C53 108.1(2) . . ?
C51 C52 Fe3 73.72(17) . . ?
C53 C52 Fe3 71.20(16) . . ?
C51 C52 H52 126.0 . . ?
C53 C52 H52 126.0 . . ?
Fe3 C52 H52 120.9 . . ?
C54 C53 C52 111.5(3) . . ?
C54 C53 Fe3 75.98(18) . . ?
C52 C53 Fe3 69.23(16) . . ?
C54 C53 H53 124.3 . . ?
C52 C53 H53 124.3 . . ?
Fe3 C53 H53 122.0 . . ?
C53 C54 C50 102.0(3) . . ?
C53 C54 Fe3 68.06(18) . . ?
C50 C54 Fe3 68.96(17) . . ?
C53 C54 H54 129.0 . . ?
C50 C54 H54 129.0 . . ?
Fe3 C54 H54 125.6 . . ?
O51 C55 O52 126.0(2) . . ?
O51 C55 N51 129.9(3) . . ?
O52 C55 N51 104.1(3) . . ?
O52 C56 C59 96.3(2) . . ?
O52 C56 C58 112.2(3) . . ?
C59 C56 C58 106.8(3) . . ?
O52 C56 C57 109.5(2) . . ?
C59 C56 C57 116.0(3) . . ?
C58 C56 C57 114.7(3) . . ?
C56 C57 H57A 109.5 . . ?
C56 C57 H57B 109.5 . . ?
H57A C57 H57B 109.5 . . ?
C56 C57 H57C 109.5 . . ?
H57A C57 H57C 109.5 . . ?
H57B C57 H57C 109.5 . . ?
C56 C58 H58A 109.5 . . ?
C56 C58 H58B 109.5 . . ?
H58A C58 H58B 109.5 . . ?
C56 C58 H58C 109.5 . . ?
H58A C58 H58C 109.5 . . ?
H58B C58 H58C 109.5 . . ?
C56 C59 H59A 109.5 . . ?
C56 C59 H59B 109.5 . . ?
H59A C59 H59B 109.5 . . ?
C56 C59 H59C 109.5 . . ?
H59A C59 H59C 109.5 . . ?
H59B C59 H59C 109.5 . . ?

loop_
_geom_bond_atom_site_label_1
_geom_bond_atom_site_label_2
_geom_bond_distance
_geom_bond_site_symmetry_2
_geom_bond_publ_flag
Fe1 C22 1.936(3) . ?
Fe1 C10 1.965(3) . ?
Fe1 C21 2.021(3) . ?
Fe1 C14 2.043(3) . ?
Fe1 C11 2.051(3) . ?
Fe1 C20 2.063(3) . ?
Fe1 C23 2.104(3) . ?
Fe1 C12 2.120(3) . ?
Fe1 C13 2.206(3) . ?
Fe1 C24 2.211(3) . ?
Fe2 C34 1.890(3) . ?
Fe2 C40 1.901(3) . ?
Fe2 C30 1.956(3) . ?
Fe2 C44 1.968(3) . ?
Fe2 C41 1.979(3) . ?
Fe2 C31 1.990(3) . ?
Fe2 C42 2.008(3) . ?
Fe2 C33 2.049(3) . ?
Fe2 C32 2.061(3) . ?
Fe2 C43 2.094(3) . ?
Fe3 C52 2.091(3) . ?
Fe3 C52 2.091(3) 3_665 ?
Fe3 C53 2.117(3) 3_665 ?
Fe3 C53 2.117(3) . ?
Fe3 C51 2.131(3) . ?
Fe3 C51 2.131(3) 3_665 ?
Fe3 C50 2.146(3) 3_665 ?
Fe3 C50 2.146(3) . ?
Fe3 C54 2.215(3) 3_665 ?
Fe3 C54 2.215(3) . ?
O11 C15 1.228(3) . ?
O12 C15 1.353(4) . ?
O12 C16 1.483(4) . ?
O21 C25 1.177(3) . ?
O22 C25 1.242(3) . ?
O22 C26 1.501(3) . ?
O31 C35 1.203(3) . ?
O32 C35 1.411(4) . ?
O32 C36 1.565(4) . ?
O41 C45 1.217(3) . ?
O42 C45 1.324(3) . ?
O42 C46 1.592(4) . ?
O51 C55 1.210(3) . ?
O52 C55 1.253(3) . ?
O52 C56 1.426(3) . ?
N11 C15 1.312(3) . ?
N11 C10 1.387(4) . ?
N11 H11 0.8800 . ?
N21 C20 1.336(3) . ?
N21 C25 1.367(4) . ?
N21 H21 0.8800 . ?
N31 C35 1.417(4) . ?
N31 C30 1.509(4) . ?
N31 H31 0.8800 . ?
N41 C40 1.423(4) . ?
N41 C45 1.471(4) . ?
N41 H41 0.8800 . ?
N51 C50 1.302(3) . ?
N51 C55 1.332(3) . ?
N51 H51 0.8800 . ?
C10 C11 1.343(4) . ?
C10 C14 1.481(4) . ?
C11 C12 1.442(5) . ?
C11 H11A 0.9500 . ?
C12 C13 1.417(4) . ?
C12 H12 0.9500 . ?
C13 C14 1.345(4) . ?
C13 H13 0.9500 . ?
C14 H14 0.9500 . ?
C16 C19 1.495(5) . ?
C16 C18 1.534(5) . ?
C16 C17 1.548(5) . ?
C17 H17A 0.9800 . ?
C17 H17B 0.9800 . ?
C17 H17C 0.9800 . ?
C18 H18A 0.9800 . ?
C18 H18B 0.9800 . ?
C18 H18C 0.9800 . ?
C19 H19A 0.9800 . ?
C19 H19B 0.9800 . ?
C19 H19C 0.9800 . ?
C20 C21 1.393(4) . ?
C20 C24 1.469(5) . ?
C21 C22 1.367(4) . ?
C21 H21A 0.9500 . ?
C22 C23 1.475(5) . ?
C22 H22 0.9500 . ?
C23 C24 1.327(4) . ?
C23 H23 0.9500 . ?
C24 H24 0.9500 . ?
C26 C29 1.399(4) . ?
C26 C27 1.522(4) . ?
C26 C28 1.627(5) . ?
C27 H27A 0.9800 . ?
C27 H27B 0.9800 . ?
C27 H27C 0.9800 . ?
C28 H28A 0.9800 . ?
C28 H28B 0.9800 . ?
C28 H28C 0.9800 . ?
C29 H29A 0.9800 . ?
C29 H29B 0.9800 . ?
C29 H29C 0.9800 . ?
C30 C31 1.418(4) . ?
C30 C34 1.487(4) . ?
C31 C32 1.535(4) . ?
C31 H31A 0.9500 . ?
C32 C33 1.412(4) . ?
C32 H32 0.9500 . ?
C33 C34 1.500(4) . ?
C33 H33 0.9500 . ?
C34 H34 0.9500 . ?
C36 C38 1.442(4) . ?
C36 C39 1.483(4) . ?
C36 C37 1.556(5) . ?
C37 H37A 0.9800 . ?
C37 H37B 0.9800 . ?
C37 H37C 0.9800 . ?
C38 H38A 0.9800 . ?
C38 H38B 0.9800 . ?
C38 H38C 0.9800 . ?
C39 H39A 0.9800 . ?
C39 H39B 0.9800 . ?
C39 H39C 0.9800 . ?
C40 C41 1.413(4) . ?
C40 C44 1.542(4) . ?
C41 C42 1.485(5) . ?
C41 H41A 0.9500 . ?
C42 C43 1.481(5) . ?
C42 H42 0.9500 . ?
C43 C44 1.418(4) . ?
C43 H43 0.9500 . ?
C44 H44 0.9500 . ?
C46 C48 1.406(4) . ?
C46 C49 1.470(5) . ?
C46 C47 1.571(5) . ?
C47 H47A 0.9800 . ?
C47 H47B 0.9800 . ?
C47 H47C 0.9800 . ?
C48 H48A 0.9800 . ?
C48 H48B 0.9800 . ?
C48 H48C 0.9800 . ?
C49 H49A 0.9800 . ?
C49 H49B 0.9800 . ?
C49 H49C 0.9800 . ?
C50 C54 1.372(4) . ?
C50 C51 1.403(4) . ?
C51 C52 1.302(4) . ?
C51 H51A 0.9500 . ?
C52 C53 1.425(4) . ?
C52 H52 0.9500 . ?
C53 C54 1.341(4) . ?
C53 H53 0.9500 . ?
C54 H54 0.9500 . ?
C56 C59 1.456(5) . ?
C56 C58 1.546(5) . ?
C56 C57 1.633(5) . ?
C57 H57A 0.9800 . ?
C57 H57B 0.9800 . ?
C57 H57C 0.9800 . ?
C58 H58A 0.9800 . ?
C58 H58B 0.9800 . ?
C58 H58C 0.9800 . ?
C59 H59A 0.9800 . ?
C59 H59B 0.9800 . ?
C59 H59C 0.9800 . ?

loop_
_geom_hbond_atom_site_label_D
_geom_hbond_atom_site_label_H
_geom_hbond_atom_site_label_A
_geom_hbond_distance_DH
_geom_hbond_distance_HA
_geom_hbond_distance_DA
_geom_hbond_angle_DHA
_geom_hbond_site_symmetry_A
N11 H11 O41 0.88 2.05 2.887(3) 158.8 .
N21 H21 O11 0.88 1.99 2.753(3) 144.1 .
N31 H31 O21 0.88 1.94 2.818(3) 173.1 2_655
N41 H41 O51 0.88 2.00 2.831(3) 157.5 .
N51 H51 O31 0.88 2.16 2.845(3) 134.4 3_665

loop_
_geom_torsion_atom_site_label_1
_geom_torsion_atom_site_label_2
_geom_torsion_atom_site_label_3
_geom_torsion_atom_site_label_4
_geom_torsion
_geom_torsion_site_symmetry_1
_geom_torsion_site_symmetry_2
_geom_torsion_site_symmetry_3
_geom_torsion_site_symmetry_4
_geom_torsion_publ_flag
C15 N11 C10 C11 -155.9(3) . . . . ?
C15 N11 C10 C14 27.7(5) . . . . ?
C15 N11 C10 Fe1 -67.7(4) . . . . ?
C21 Fe1 C10 C11 -167.7(2) . . . . ?
C14 Fe1 C10 C11 -117.0(2) . . . . ?
C20 Fe1 C10 C11 151.35(19) . . . . ?
C23 Fe1 C10 C11 72.1(2) . . . . ?
C12 Fe1 C10 C11 -41.04(19) . . . . ?
C13 Fe1 C10 C11 -82.8(2) . . . . ?
C24 Fe1 C10 C11 107.8(2) . . . . ?
C21 Fe1 C10 N11 79.8(3) . . . . ?
C14 Fe1 C10 N11 130.5(3) . . . . ?
C11 Fe1 C10 N11 -112.5(3) . . . . ?
C20 Fe1 C10 N11 38.9(3) . . . . ?
C23 Fe1 C10 N11 -40.4(3) . . . . ?
C12 Fe1 C10 N11 -153.5(3) . . . . ?
C13 Fe1 C10 N11 164.7(3) . . . . ?
C24 Fe1 C10 N11 -4.7(3) . . . . ?
C21 Fe1 C10 C14 -50.7(3) . . . . ?
C11 Fe1 C10 C14 117.0(2) . . . . ?
C20 Fe1 C10 C14 -91.63(19) . . . . ?
C23 Fe1 C10 C14 -170.88(16) . . . . ?
C12 Fe1 C10 C14 75.99(18) . . . . ?
C13 Fe1 C10 C14 34.20(16) . . . . ?
C24 Fe1 C10 C14 -135.16(16) . . . . ?
N11 C10 C11 C12 -176.4(3) . . . . ?
C14 C10 C11 C12 0.8(3) . . . . ?
Fe1 C10 C11 C12 63.9(2) . . . . ?
N11 C10 C11 Fe1 119.7(3) . . . . ?
C14 C10 C11 Fe1 -63.0(2) . . . . ?
C22 Fe1 C11 C10 -172.0(2) . . . . ?
C14 Fe1 C11 C10 41.11(19) . . . . ?
C20 Fe1 C11 C10 -55.9(3) . . . . ?
C23 Fe1 C11 C10 -128.8(2) . . . . ?
C12 Fe1 C11 C10 113.7(3) . . . . ?
C13 Fe1 C11 C10 80.7(2) . . . . ?
C24 Fe1 C11 C10 -90.3(2) . . . . ?
C22 Fe1 C11 C12 74.3(3) . . . . ?
C10 Fe1 C11 C12 -113.7(3) . . . . ?
C14 Fe1 C11 C12 -72.61(19) . . . . ?
C20 Fe1 C11 C12 -169.6(2) . . . . ?
C23 Fe1 C11 C12 117.43(19) . . . . ?
C13 Fe1 C11 C12 -33.07(17) . . . . ?
C24 Fe1 C11 C12 155.96(17) . . . . ?
C10 C11 C12 C13 -0.6(4) . . . . ?
Fe1 C11 C12 C13 59.6(3) . . . . ?
C10 C11 C12 Fe1 -60.1(2) . . . . ?
C22 Fe1 C12 C13 104.5(2) . . . . ?
C10 Fe1 C12 C13 -85.3(2) . . . . ?
C21 Fe1 C12 C13 60.7(2) . . . . ?
C14 Fe1 C12 C13 -36.66(18) . . . . ?
C11 Fe1 C12 C13 -124.9(3) . . . . ?
C20 Fe1 C12 C13 28.7(7) . . . . ?
C23 Fe1 C12 C13 152.1(2) . . . . ?
C24 Fe1 C12 C13 -173.4(2) . . . . ?
C22 Fe1 C12 C11 -130.62(19) . . . . ?
C10 Fe1 C12 C11 39.60(17) . . . . ?
C21 Fe1 C12 C11 -174.48(17) . . . . ?
C14 Fe1 C12 C11 88.19(19) . . . . ?
C20 Fe1 C12 C11 153.6(5) . . . . ?
C23 Fe1 C12 C11 -83.1(2) . . . . ?
C13 Fe1 C12 C11 124.9(3) . . . . ?
C24 Fe1 C12 C11 -48.5(3) . . . . ?
C11 C12 C13 C14 0.0(4) . . . . ?
Fe1 C12 C13 C14 55.7(2) . . . . ?
C11 C12 C13 Fe1 -55.7(2) . . . . ?
C22 Fe1 C13 C14 148.33(19) . . . . ?
C10 Fe1 C13 C14 -40.25(18) . . . . ?
C21 Fe1 C13 C14 106.28(19) . . . . ?
C11 Fe1 C13 C14 -82.5(2) . . . . ?
C20 Fe1 C13 C14 70.1(2) . . . . ?
C23 Fe1 C13 C14 -175.5(3) . . . . ?
C12 Fe1 C13 C14 -117.4(3) . . . . ?
C22 Fe1 C13 C12 -94.3(2) . . . . ?
C10 Fe1 C13 C12 77.16(19) . . . . ?
C21 Fe1 C13 C12 -136.32(19) . . . . ?
C14 Fe1 C13 C12 117.4(3) . . . . ?
C11 Fe1 C13 C12 34.93(18) . . . . ?
C20 Fe1 C13 C12 -172.50(18) . . . . ?
C23 Fe1 C13 C12 -58.1(3) . . . . ?
C12 C13 C14 C10 0.5(4) . . . . ?
Fe1 C13 C14 C10 57.9(2) . . . . ?
C12 C13 C14 Fe1 -57.4(2) . . . . ?
C11 C10 C14 C13 -0.9(4) . . . . ?
N11 C10 C14 C13 175.7(3) . . . . ?
Fe1 C10 C14 C13 -65.7(2) . . . . ?
C11 C10 C14 Fe1 64.8(2) . . . . ?
N11 C10 C14 Fe1 -118.5(4) . . . . ?
C22 Fe1 C14 C13 -54.3(3) . . . . ?
C10 Fe1 C14 C13 119.5(2) . . . . ?
C21 Fe1 C14 C13 -87.0(2) . . . . ?
C11 Fe1 C14 C13 82.4(2) . . . . ?
C20 Fe1 C14 C13 -130.26(19) . . . . ?
C12 Fe1 C14 C13 38.18(19) . . . . ?
C24 Fe1 C14 C13 -170.1(2) . . . . ?
C22 Fe1 C14 C10 -173.83(19) . . . . ?
C21 Fe1 C14 C10 153.52(16) . . . . ?
C11 Fe1 C14 C10 -37.11(16) . . . . ?
C20 Fe1 C14 C10 110.24(17) . . . . ?
C12 Fe1 C14 C10 -81.31(18) . . . . ?
C13 Fe1 C14 C10 -119.5(2) . . . . ?
C24 Fe1 C14 C10 70.4(2) . . . . ?
C10 N11 C15 O11 -3.7(5) . . . . ?
C10 N11 C15 O12 177.0(3) . . . . ?
C16 O12 C15 O11 18.0(5) . . . . ?
C16 O12 C15 N11 -162.7(3) . . . . ?
C15 O12 C16 C19 -63.7(4) . . . . ?
C15 O12 C16 C18 60.4(4) . . . . ?
C15 O12 C16 C17 174.5(3) . . . . ?
C25 N21 C20 C21 90.7(4) . . . . ?
C25 N21 C20 C24 -93.2(4) . . . . ?
C25 N21 C20 Fe1 173.4(2) . . . . ?
C22 Fe1 C20 N21 -156.7(3) . . . . ?
C10 Fe1 C20 N21 32.7(3) . . . . ?
C21 Fe1 C20 N21 -114.4(4) . . . . ?
C14 Fe1 C20 N21 -15.0(3) . . . . ?
C11 Fe1 C20 N21 69.5(4) . . . . ?
C23 Fe1 C20 N21 155.7(3) . . . . ?
C12 Fe1 C20 N21 -75.5(7) . . . . ?
C13 Fe1 C20 N21 -52.3(3) . . . . ?
C24 Fe1 C20 N21 120.9(4) . . . . ?
C22 Fe1 C20 C21 -42.3(2) . . . . ?
C10 Fe1 C20 C21 147.12(19) . . . . ?
C14 Fe1 C20 C21 99.4(2) . . . . ?
C11 Fe1 C20 C21 -176.1(2) . . . . ?
C23 Fe1 C20 C21 -89.9(2) . . . . ?
C12 Fe1 C20 C21 38.9(6) . . . . ?
C13 Fe1 C20 C21 62.1(2) . . . . ?
C24 Fe1 C20 C21 -124.7(3) . . . . ?
C22 Fe1 C20 C24 82.4(2) . . . . ?
C10 Fe1 C20 C24 -88.2(2) . . . . ?
C21 Fe1 C20 C24 124.7(3) . . . . ?
C14 Fe1 C20 C24 -135.91(18) . . . . ?
C11 Fe1 C20 C24 -51.4(3) . . . . ?
C23 Fe1 C20 C24 34.77(19) . . . . ?
C12 Fe1 C20 C24 163.6(5) . . . . ?
C13 Fe1 C20 C24 -173.18(17) . . . . ?
N21 C20 C21 C22 175.8(3) . . . . ?
C24 C20 C21 C22 -0.6(4) . . . . ?
Fe1 C20 C21 C22 60.7(2) . . . . ?
N21 C20 C21 Fe1 115.2(3) . . . . ?
C24 C20 C21 Fe1 -61.3(2) . . . . ?
C10 Fe1 C21 C22 -173.5(2) . . . . ?
C14 Fe1 C21 C22 151.4(2) . . . . ?
C20 Fe1 C21 C22 -110.8(3) . . . . ?
C23 Fe1 C21 C22 -38.3(2) . . . . ?
C12 Fe1 C21 C22 78.9(3) . . . . ?
C13 Fe1 C21 C22 113.0(2) . . . . ?
C24 Fe1 C21 C22 -76.4(2) . . . . ?
C22 Fe1 C21 C20 110.8(3) . . . . ?
C10 Fe1 C21 C20 -62.7(3) . . . . ?
C14 Fe1 C21 C20 -97.8(2) . . . . ?
C23 Fe1 C21 C20 72.54(19) . . . . ?
C12 Fe1 C21 C20 -170.31(18) . . . . ?
C13 Fe1 C21 C20 -136.18(18) . . . . ?
C24 Fe1 C21 C20 34.39(18) . . . . ?
C20 C21 C22 C23 0.3(4) . . . . ?
Fe1 C21 C22 C23 64.8(2) . . . . ?
C20 C21 C22 Fe1 -64.5(2) . . . . ?
C14 Fe1 C22 C21 -50.3(3) . . . . ?
C11 Fe1 C22 C21 -168.4(2) . . . . ?
C20 Fe1 C22 C21 41.8(2) . . . . ?
C23 Fe1 C22 C21 120.5(3) . . . . ?
C12 Fe1 C22 C21 -125.5(2) . . . . ?
C13 Fe1 C22 C21 -83.3(2) . . . . ?
C24 Fe1 C22 C21 86.1(2) . . . . ?
C21 Fe1 C22 C23 -120.5(3) . . . . ?
C14 Fe1 C22 C23 -170.74(19) . . . . ?
C11 Fe1 C22 C23 71.1(2) . . . . ?
C20 Fe1 C22 C23 -78.69(19) . . . . ?
C12 Fe1 C22 C23 114.02(19) . . . . ?
C13 Fe1 C22 C23 156.25(17) . . . . ?
C24 Fe1 C22 C23 -34.35(17) . . . . ?
C21 C22 C23 C24 0.2(4) . . . . ?
Fe1 C22 C23 C24 64.0(2) . . . . ?
C21 C22 C23 Fe1 -63.8(3) . . . . ?
C22 Fe1 C23 C24 -118.2(3) . . . . ?
C10 Fe1 C23 C24 68.9(3) . . . . ?
C21 Fe1 C23 C24 -81.9(2) . . . . ?
C11 Fe1 C23 C24 108.7(2) . . . . ?
C20 Fe1 C23 C24 -38.9(2) . . . . ?
C12 Fe1 C23 C24 152.1(2) . . . . ?
C13 Fe1 C23 C24 -169.2(2) . . . . ?
C10 Fe1 C23 C22 -172.86(16) . . . . ?
C21 Fe1 C23 C22 36.38(17) . . . . ?
C11 Fe1 C23 C22 -133.11(17) . . . . ?
C20 Fe1 C23 C22 79.35(19) . . . . ?
C12 Fe1 C23 C22 -89.7(2) . . . . ?
C13 Fe1 C23 C22 -50.9(3) . . . . ?
C24 Fe1 C23 C22 118.2(3) . . . . ?
C22 C23 C24 C20 -0.5(4) . . . . ?
Fe1 C23 C24 C20 54.6(2) . . . . ?
C22 C23 C24 Fe1 -55.1(2) . . . . ?
N21 C20 C24 C23 -175.6(3) . . . . ?
C21 C20 C24 C23 0.8(4) . . . . ?
Fe1 C20 C24 C23 -56.7(2) . . . . ?
N21 C20 C24 Fe1 -118.9(3) . . . . ?
C21 C20 C24 Fe1 57.4(2) . . . . ?
C22 Fe1 C24 C23 40.8(2) . . . . ?
C10 Fe1 C24 C23 -130.0(2) . . . . ?
C21 Fe1 C24 C23 84.5(2) . . . . ?
C14 Fe1 C24 C23 -173.8(2) . . . . ?
C11 Fe1 C24 C23 -87.5(2) . . . . ?
C20 Fe1 C24 C23 118.8(3) . . . . ?
C12 Fe1 C24 C23 -54.4(4) . . . . ?
C22 Fe1 C24 C20 -78.0(2) . . . . ?
C10 Fe1 C24 C20 111.27(18) . . . . ?
C21 Fe1 C24 C20 -34.29(17) . . . . ?
C14 Fe1 C24 C20 67.4(2) . . . . ?
C11 Fe1 C24 C20 153.70(17) . . . . ?
C23 Fe1 C24 C20 -118.8(3) . . . . ?
C12 Fe1 C24 C20 -173.1(2) . . . . ?
C26 O22 C25 O21 16.0(5) . . . . ?
C26 O22 C25 N21 -165.0(3) . . . . ?
C20 N21 C25 O21 -12.1(6) . . . . ?
C20 N21 C25 O22 169.0(3) . . . . ?
C25 O22 C26 C29 167.9(3) . . . . ?
C25 O22 C26 C27 -78.0(3) . . . . ?
C25 O22 C26 C28 53.2(4) . . . . ?
C35 N31 C30 C31 -3.3(4) . . . . ?
C35 N31 C30 C34 175.4(3) . . . . ?
C35 N31 C30 Fe2 -99.0(3) . . . . ?
C34 Fe2 C30 C31 116.9(2) . . . . ?
C40 Fe2 C30 C31 -48.1(4) . . . . ?
C44 Fe2 C30 C31 -81.9(2) . . . . ?
C41 Fe2 C30 C31 163.4(3) . . . . ?
C42 Fe2 C30 C31 -162.16(19) . . . . ?
C33 Fe2 C30 C31 79.52(19) . . . . ?
C32 Fe2 C30 C31 37.99(18) . . . . ?
C43 Fe2 C30 C31 -121.99(19) . . . . ?
C40 Fe2 C30 C34 -165.0(3) . . . . ?
C44 Fe2 C30 C34 161.23(18) . . . . ?
C41 Fe2 C30 C34 46.6(4) . . . . ?
C31 Fe2 C30 C34 -116.9(2) . . . . ?
C42 Fe2 C30 C34 80.9(2) . . . . ?
C33 Fe2 C30 C34 -37.38(18) . . . . ?
C32 Fe2 C30 C34 -78.90(19) . . . . ?
C43 Fe2 C30 C34 121.11(19) . . . . ?
C34 Fe2 C30 N31 -118.2(3) . . . . ?
C40 Fe2 C30 N31 76.9(4) . . . . ?
C44 Fe2 C30 N31 43.1(3) . . . . ?
C41 Fe2 C30 N31 -71.6(5) . . . . ?
C31 Fe2 C30 N31 124.9(3) . . . . ?
C42 Fe2 C30 N31 -37.2(3) . . . . ?
C33 Fe2 C30 N31 -155.6(3) . . . . ?
C32 Fe2 C30 N31 162.9(3) . . . . ?
C43 Fe2 C30 N31 2.9(3) . . . . ?
C34 C30 C31 C32 -1.2(3) . . . . ?
N31 C30 C31 C32 177.8(2) . . . . ?
Fe2 C30 C31 C32 -57.51(17) . . . . ?
C34 C30 C31 Fe2 56.34(17) . . . . ?
N31 C30 C31 Fe2 -124.7(3) . . . . ?
C34 Fe2 C31 C30 -41.86(18) . . . . ?
C40 Fe2 C31 C30 160.05(18) . . . . ?
C44 Fe2 C31 C30 112.65(18) . . . . ?
C41 Fe2 C31 C30 -164.5(3) . . . . ?
C42 Fe2 C31 C30 43.7(4) . . . . ?
C33 Fe2 C31 C30 -88.62(19) . . . . ?
C32 Fe2 C31 C30 -122.5(2) . . . . ?
C43 Fe2 C31 C30 72.2(2) . . . . ?
C34 Fe2 C31 C32 80.61(18) . . . . ?
C40 Fe2 C31 C32 -77.5(2) . . . . ?
C30 Fe2 C31 C32 122.5(2) . . . . ?
C44 Fe2 C31 C32 -124.88(18) . . . . ?
C41 Fe2 C31 C32 -42.1(4) . . . . ?
C42 Fe2 C31 C32 166.2(3) . . . . ?
C33 Fe2 C31 C32 33.85(17) . . . . ?
C43 Fe2 C31 C32 -165.34(17) . . . . ?
C30 C31 C32 C33 0.9(3) . . . . ?
Fe2 C31 C32 C33 -55.11(19) . . . . ?
C30 C31 C32 Fe2 56.04(18) . . . . ?
C34 Fe2 C32 C33 40.54(18) . . . . ?
C40 Fe2 C32 C33 -115.70(19) . . . . ?
C30 Fe2 C32 C33 88.26(19) . . . . ?
C44 Fe2 C32 C33 -162.43(18) . . . . ?
C41 Fe2 C32 C33 -72.5(2) . . . . ?
C31 Fe2 C32 C33 124.3(2) . . . . ?
C42 Fe2 C32 C33 -42.2(4) . . . . ?
C43 Fe2 C32 C33 164.0(3) . . . . ?
C34 Fe2 C32 C31 -83.77(18) . . . . ?
C40 Fe2 C32 C31 119.99(17) . . . . ?
C30 Fe2 C32 C31 -36.06(16) . . . . ?
C44 Fe2 C32 C31 73.3(2) . . . . ?
C41 Fe2 C32 C31 163.18(17) . . . . ?
C42 Fe2 C32 C31 -166.5(3) . . . . ?
C33 Fe2 C32 C31 -124.3(2) . . . . ?
C43 Fe2 C32 C31 39.7(4) . . . . ?
C31 C32 C33 C34 -0.2(3) . . . . ?
Fe2 C32 C33 C34 -52.95(18) . . . . ?
C31 C32 C33 Fe2 52.74(18) . . . . ?
C34 Fe2 C33 C32 -118.8(2) . . . . ?
C40 Fe2 C33 C32 78.70(19) . . . . ?
C30 Fe2 C33 C32 -80.75(18) . . . . ?
C44 Fe2 C33 C32 44.9(4) . . . . ?
C41 Fe2 C33 C32 120.54(19) . . . . ?
C31 Fe2 C33 C32 -37.22(17) . . . . ?
C42 Fe2 C33 C32 162.11(18) . . . . ?
C43 Fe2 C33 C32 -164.7(3) . . . . ?
C40 Fe2 C33 C34 -162.47(17) . . . . ?
C30 Fe2 C33 C34 38.09(17) . . . . ?
C44 Fe2 C33 C34 163.8(3) . . . . ?
C41 Fe2 C33 C34 -120.62(18) . . . . ?
C31 Fe2 C33 C34 81.61(18) . . . . ?
C42 Fe2 C33 C34 -79.1(2) . . . . ?
C32 Fe2 C33 C34 118.8(2) . . . . ?
C43 Fe2 C33 C34 -45.8(4) . . . . ?
C31 C30 C34 C33 1.1(3) . . . . ?
N31 C30 C34 C33 -177.9(2) . . . . ?
Fe2 C30 C34 C33 61.0(2) . . . . ?
C31 C30 C34 Fe2 -59.88(17) . . . . ?
N31 C30 C34 Fe2 121.1(2) . . . . ?
C32 C33 C34 C30 -0.5(3) . . . . ?
Fe2 C33 C34 C30 -58.81(19) . . . . ?
C32 C33 C34 Fe2 58.28(19) . . . . ?
C40 Fe2 C34 C30 165.1(3) . . . . ?
C44 Fe2 C34 C30 -43.7(4) . . . . ?
C41 Fe2 C34 C30 -162.72(17) . . . . ?
C31 Fe2 C34 C30 38.87(17) . . . . ?
C42 Fe2 C34 C30 -117.81(19) . . . . ?
C33 Fe2 C34 C30 122.6(2) . . . . ?
C32 Fe2 C34 C30 85.89(18) . . . . ?
C43 Fe2 C34 C30 -74.7(2) . . . . ?
C40 Fe2 C34 C33 42.4(4) . . . . ?
C30 Fe2 C34 C33 -122.6(2) . . . . ?
C44 Fe2 C34 C33 -166.4(3) . . . . ?
C41 Fe2 C34 C33 74.7(2) . . . . ?
C31 Fe2 C34 C33 -83.76(18) . . . . ?
C42 Fe2 C34 C33 119.56(19) . . . . ?
C32 Fe2 C34 C33 -36.74(17) . . . . ?
C43 Fe2 C34 C33 162.66(18) . . . . ?
C36 O32 C35 O31 -4.2(4) . . . . ?
C36 O32 C35 N31 174.9(2) . . . . ?
C30 N31 C35 O31 -0.6(4) . . . . ?
C30 N31 C35 O32 -179.8(2) . . . . ?
C35 O32 C36 C38 64.0(4) . . . . ?
C35 O32 C36 C39 -57.5(3) . . . . ?
C35 O32 C36 C37 179.3(2) . . . . ?
C45 N41 C40 C41 -33.1(4) . . . . ?
C45 N41 C40 C44 150.8(2) . . . . ?
C45 N41 C40 Fe2 61.2(4) . . . . ?
C34 Fe2 C40 C41 43.7(4) . . . . ?
C30 Fe2 C40 C41 -163.9(3) . . . . ?
C44 Fe2 C40 C41 -120.1(2) . . . . ?
C31 Fe2 C40 C41 160.84(19) . . . . ?
C42 Fe2 C40 C41 -40.5(2) . . . . ?
C33 Fe2 C40 C41 75.6(2) . . . . ?
C32 Fe2 C40 C41 116.2(2) . . . . ?
C43 Fe2 C40 C41 -84.7(2) . . . . ?
C34 Fe2 C40 N41 -77.6(4) . . . . ?
C30 Fe2 C40 N41 74.7(4) . . . . ?
C44 Fe2 C40 N41 118.5(3) . . . . ?
C41 Fe2 C40 N41 -121.3(4) . . . . ?
C31 Fe2 C40 N41 39.5(3) . . . . ?
C42 Fe2 C40 N41 -161.8(3) . . . . ?
C33 Fe2 C40 N41 -45.7(3) . . . . ?
C32 Fe2 C40 N41 -5.2(3) . . . . ?
C43 Fe2 C40 N41 154.0(3) . . . . ?
C34 Fe2 C40 C44 163.8(3) . . . . ?
C30 Fe2 C40 C44 -43.8(4) . . . . ?
C41 Fe2 C40 C44 120.1(2) . . . . ?
C31 Fe2 C40 C44 -79.04(18) . . . . ?
C42 Fe2 C40 C44 79.67(18) . . . . ?
C33 Fe2 C40 C44 -164.25(16) . . . . ?
C32 Fe2 C40 C44 -123.70(17) . . . . ?
C43 Fe2 C40 C44 35.45(16) . . . . ?
N41 C40 C41 C42 -176.3(2) . . . . ?
C44 C40 C41 C42 0.4(3) . . . . ?
Fe2 C40 C41 C42 59.05(18) . . . . ?
N41 C40 C41 Fe2 124.7(3) . . . . ?
C44 C40 C41 Fe2 -58.67(17) . . . . ?
C34 Fe2 C41 C40 -161.69(19) . . . . ?
C30 Fe2 C41 C40 162.2(3) . . . . ?
C44 Fe2 C41 C40 40.80(18) . . . . ?
C31 Fe2 C41 C40 -47.6(4) . . . . ?
C42 Fe2 C41 C40 117.1(3) . . . . ?
C33 Fe2 C41 C40 -118.3(2) . . . . ?
C32 Fe2 C41 C40 -79.5(2) . . . . ?
C43 Fe2 C41 C40 83.0(2) . . . . ?
C34 Fe2 C41 C42 81.2(2) . . . . ?
C40 Fe2 C41 C42 -117.1(3) . . . . ?
C30 Fe2 C41 C42 45.1(4) . . . . ?
C44 Fe2 C41 C42 -76.3(2) . . . . ?
C31 Fe2 C41 C42 -164.7(3) . . . . ?
C33 Fe2 C41 C42 124.6(2) . . . . ?
C32 Fe2 C41 C42 163.35(19) . . . . ?
C43 Fe2 C41 C42 -34.12(19) . . . . ?
C40 C41 C42 C43 -0.1(3) . . . . ?
Fe2 C41 C42 C43 56.6(2) . . . . ?
C40 C41 C42 Fe2 -56.76(17) . . . . ?
C34 Fe2 C42 C43 117.42(18) . . . . ?
C40 Fe2 C42 C43 -86.83(19) . . . . ?
C30 Fe2 C42 C43 70.7(2) . . . . ?
C44 Fe2 C42 C43 -36.94(17) . . . . ?
C41 Fe2 C42 C43 -126.3(3) . . . . ?
C31 Fe2 C42 C43 38.4(4) . . . . ?
C33 Fe2 C42 C43 162.80(17) . . . . ?
C32 Fe2 C42 C43 -166.8(3) . . . . ?
C34 Fe2 C42 C41 -116.2(2) . . . . ?
C40 Fe2 C42 C41 39.51(18) . . . . ?
C30 Fe2 C42 C41 -162.92(18) . . . . ?
C44 Fe2 C42 C41 89.4(2) . . . . ?
C31 Fe2 C42 C41 164.8(3) . . . . ?
C33 Fe2 C42 C41 -70.9(2) . . . . ?
C32 Fe2 C42 C41 -40.5(4) . . . . ?
C43 Fe2 C42 C41 126.3(3) . . . . ?
C41 C42 C43 C44 -0.2(3) . . . . ?
Fe2 C42 C43 C44 53.80(18) . . . . ?
C41 C42 C43 Fe2 -54.0(2) . . . . ?
C34 Fe2 C43 C44 160.51(18) . . . . ?
C40 Fe2 C43 C44 -40.50(18) . . . . ?
C30 Fe2 C43 C44 116.20(19) . . . . ?
C41 Fe2 C43 C44 -84.82(19) . . . . ?
C31 Fe2 C43 C44 75.8(2) . . . . ?
C42 Fe2 C43 C44 -120.0(2) . . . . ?
C33 Fe2 C43 C44 -164.3(3) . . . . ?
C32 Fe2 C43 C44 45.1(4) . . . . ?
C34 Fe2 C43 C42 -79.5(2) . . . . ?
C40 Fe2 C43 C42 79.52(19) . . . . ?
C30 Fe2 C43 C42 -123.78(18) . . . . ?
C44 Fe2 C43 C42 120.0(2) . . . . ?
C41 Fe2 C43 C42 35.20(18) . . . . ?
C31 Fe2 C43 C42 -164.21(17) . . . . ?
C33 Fe2 C43 C42 -44.3(4) . . . . ?
C32 Fe2 C43 C42 165.1(3) . . . . ?
C42 C43 C44 C40 0.4(3) . . . . ?
Fe2 C43 C44 C40 54.81(17) . . . . ?
C42 C43 C44 Fe2 -54.39(18) . . . . ?
C41 C40 C44 C43 -0.5(3) . . . . ?
N41 C40 C44 C43 176.1(2) . . . . ?
Fe2 C40 C44 C43 -60.93(19) . . . . ?
C41 C40 C44 Fe2 60.39(19) . . . . ?
N41 C40 C44 Fe2 -122.9(2) . . . . ?
C34 Fe2 C44 C43 -43.6(4) . . . . ?
C40 Fe2 C44 C43 121.2(2) . . . . ?
C30 Fe2 C44 C43 -76.4(2) . . . . ?
C41 Fe2 C44 C43 83.9(2) . . . . ?
C31 Fe2 C44 C43 -119.31(19) . . . . ?
C42 Fe2 C44 C43 38.28(18) . . . . ?
C33 Fe2 C44 C43 164.1(3) . . . . ?
C32 Fe2 C44 C43 -162.85(18) . . . . ?
C34 Fe2 C44 C40 -164.7(3) . . . . ?
C30 Fe2 C44 C40 162.43(15) . . . . ?
C41 Fe2 C44 C40 -37.30(16) . . . . ?
C31 Fe2 C44 C40 119.52(16) . . . . ?
C42 Fe2 C44 C40 -82.89(17) . . . . ?
C33 Fe2 C44 C40 42.9(4) . . . . ?
C32 Fe2 C44 C40 75.99(18) . . . . ?
C43 Fe2 C44 C40 -121.2(2) . . . . ?
C46 O42 C45 O41 -7.5(4) . . . . ?
C46 O42 C45 N41 171.8(2) . . . . ?
C40 N41 C45 O41 6.1(4) . . . . ?
C40 N41 C45 O42 -173.2(2) . . . . ?
C45 O42 C46 C48 -63.1(4) . . . . ?
C45 O42 C46 C49 -175.6(3) . . . . ?
C45 O42 C46 C47 61.7(3) . . . . ?
C55 N51 C50 C54 34.5(5) . . . . ?
C55 N51 C50 C51 -149.2(3) . . . . ?
C55 N51 C50 Fe3 -61.5(4) . . . . ?
C52 Fe3 C50 N51 -153.0(3) . . . . ?
C52 Fe3 C50 N51 27.0(3) 3_665 . . . ?
C53 Fe3 C50 N51 -19.0(3) 3_665 . . . ?
C53 Fe3 C50 N51 161.0(3) . . . . ?
C51 Fe3 C50 N51 -115.3(3) . . . . ?
C51 Fe3 C50 N51 64.7(3) 3_665 . . . ?
C54 Fe3 C50 N51 -57.8(3) 3_665 . . . ?
C54 Fe3 C50 N51 122.2(3) . . . . ?
C52 Fe3 C50 C54 84.78(18) . . . . ?
C52 Fe3 C50 C54 -95.22(18) 3_665 . . . ?
C53 Fe3 C50 C54 -141.14(16) 3_665 . . . ?
C53 Fe3 C50 C54 38.85(16) . . . . ?
C51 Fe3 C50 C54 122.5(2) . . . . ?
C51 Fe3 C50 C54 -57.5(2) 3_665 . . . ?
C54 Fe3 C50 C54 180.0 3_665 . . . ?
C52 Fe3 C50 C51 -37.72(17) . . . . ?
C52 Fe3 C50 C51 142.29(17) 3_665 . . . ?
C53 Fe3 C50 C51 96.36(18) 3_665 . . . ?
C53 Fe3 C50 C51 -83.65(18) . . . . ?
C51 Fe3 C50 C51 180.0 3_665 . . . ?
C54 Fe3 C50 C51 57.5(2) 3_665 . . . ?
C54 Fe3 C50 C51 -122.5(2) . . . . ?
N51 C50 C51 C52 -176.2(3) . . . . ?
C54 C50 C51 C52 0.5(4) . . . . ?
Fe3 C50 C51 C52 62.8(2) . . . . ?
N51 C50 C51 Fe3 121.0(3) . . . . ?
C54 C50 C51 Fe3 -62.2(2) . . . . ?
C52 Fe3 C51 C52 -180.0 3_665 . . . ?
C53 Fe3 C51 C52 139.92(18) 3_665 . . . ?
C53 Fe3 C51 C52 -40.09(18) . . . . ?
C50 Fe3 C51 C52 65.7(3) 3_665 . . . ?
C50 Fe3 C51 C52 -114.3(3) . . . . ?
C54 Fe3 C51 C52 99.62(19) 3_665 . . . ?
C54 Fe3 C51 C52 -80.38(19) . . . . ?
C52 Fe3 C51 C50 114.3(3) . . . . ?
C52 Fe3 C51 C50 -65.7(3) 3_665 . . . ?
C53 Fe3 C51 C50 -105.81(18) 3_665 . . . ?
C53 Fe3 C51 C50 74.19(18) . . . . ?
C50 Fe3 C51 C50 180.0 3_665 . . . ?
C54 Fe3 C51 C50 -146.10(16) 3_665 . . . ?
C54 Fe3 C51 C50 33.90(16) . . . . ?
C50 C51 C52 C53 -0.1(3) . . . . ?
Fe3 C51 C52 C53 63.4(2) . . . . ?
C50 C51 C52 Fe3 -63.5(2) . . . . ?
C53 Fe3 C52 C51 -63.9(2) 3_665 . . . ?
C53 Fe3 C52 C51 116.1(2) . . . . ?
C51 Fe3 C52 C51 180.0 3_665 . . . ?
C50 Fe3 C52 C51 -139.72(18) 3_665 . . . ?
C50 Fe3 C52 C51 40.28(18) . . . . ?
C54 Fe3 C52 C51 -98.35(19) 3_665 . . . ?
C54 Fe3 C52 C51 81.65(19) . . . . ?
C53 Fe3 C52 C53 180.0 3_665 . . . ?
C51 Fe3 C52 C53 -116.1(2) . . . . ?
C51 Fe3 C52 C53 63.9(2) 3_665 . . . ?
C50 Fe3 C52 C53 104.14(17) 3_665 . . . ?
C50 Fe3 C52 C53 -75.86(17) . . . . ?
C54 Fe3 C52 C53 145.51(16) 3_665 . . . ?
C54 Fe3 C52 C53 -34.49(16) . . . . ?
C51 C52 C53 C54 -0.3(4) . . . . ?
Fe3 C52 C53 C54 64.7(2) . . . . ?
C51 C52 C53 Fe3 -65.0(2) . . . . ?
C52 Fe3 C53 C54 -119.9(3) . . . . ?
C52 Fe3 C53 C54 60.1(3) 3_665 . . . ?
C51 Fe3 C53 C54 -83.52(19) . . . . ?
C51 Fe3 C53 C54 96.47(19) 3_665 . . . ?
C50 Fe3 C53 C54 140.40(17) 3_665 . . . ?
C50 Fe3 C53 C54 -39.60(17) . . . . ?
C54 Fe3 C53 C54 180.0 3_665 . . . ?
C52 Fe3 C53 C52 180.0 3_665 . . . ?
C51 Fe3 C53 C52 36.36(15) . . . . ?
C51 Fe3 C53 C52 -143.64(15) 3_665 . . . ?
C50 Fe3 C53 C52 -99.72(17) 3_665 . . . ?
C50 Fe3 C53 C52 80.29(17) . . . . ?
C54 Fe3 C53 C52 -60.1(3) 3_665 . . . ?
C54 Fe3 C53 C52 119.9(3) . . . . ?
C52 C53 C54 C50 0.6(3) . . . . ?
Fe3 C53 C54 C50 61.2(2) . . . . ?
C52 C53 C54 Fe3 -60.6(2) . . . . ?
N51 C50 C54 C53 175.9(3) . . . . ?
C51 C50 C54 C53 -0.7(4) . . . . ?
Fe3 C50 C54 C53 -60.6(2) . . . . ?
N51 C50 C54 Fe3 -123.5(3) . . . . ?
C51 C50 C54 Fe3 59.9(2) . . . . ?
C52 Fe3 C54 C53 37.89(18) . . . . ?
C52 Fe3 C54 C53 -142.10(18) 3_665 . . . ?
C53 Fe3 C54 C53 -180.0 3_665 . . . ?
C51 Fe3 C54 C53 77.91(19) . . . . ?
C51 Fe3 C54 C53 -102.09(19) 3_665 . . . ?
C50 Fe3 C54 C53 -66.7(2) 3_665 . . . ?
C50 Fe3 C54 C53 113.3(2) . . . . ?
C52 Fe3 C54 C50 -75.43(17) . . . . ?
C52 Fe3 C54 C50 104.58(17) 3_665 . . . ?
C53 Fe3 C54 C50 66.7(2) 3_665 . . . ?
C53 Fe3 C54 C50 -113.3(2) . . . . ?
C51 Fe3 C54 C50 -35.41(15) . . . . ?
C51 Fe3 C54 C50 144.59(15) 3_665 . . . ?
C50 Fe3 C54 C50 180.0 3_665 . . . ?
C56 O52 C55 O51 0.5(5) . . . . ?
C56 O52 C55 N51 -179.0(3) . . . . ?
C50 N51 C55 O51 0.6(5) . . . . ?
C50 N51 C55 O52 -179.9(3) . . . . ?
C55 O52 C56 C59 -174.5(3) . . . . ?
C55 O52 C56 C58 -63.4(4) . . . . ?
C55 O52 C56 C57 65.1(4) . . . . ?
